data_7158857
loop_
_publ_author_name
'Turmanov, Rakhymzhan A.'
'Smolobochkin, Andrey V.'
'Gazizov, Almir S.'
'Rizbayeva, Tanzilya S.'
'Zapylkin, Danil D.'
'Voronina, Julia K.'
'Voloshina, Alexandra D.'
'Syakaev, Victor V.'
'Kurenkov, Alexey V.'
'Burilov, Alexander R.'
'Pudovik, Michail A.'

_publ_section_title
;
 Enamine-mediated Mannich reaction of cyclic N,O-acetals and amido
 acetals: the multigram synthesis of pyrrolidine alkaloid precursors
;
_journal_name_full 'Organic &amp; Biomolecular Chemistry'
_journal_paper_doi 10.1039/D2OB01276F
_journal_year 2022
_chemical_formula_moiety '8(C20 H22 N2 O4 S), 4(C2 H6 O S), 0.5(H4 O2)'
_chemical_formula_sum 'C168 H202 N16 O37 S12'
_chemical_formula_weight 3422.16
_space_group_crystal_system monoclinic
_space_group_IT_number 15
_space_group_name_Hall '-C 2yc'
_space_group_name_H-M_alt 'C 1 2/c 1'
_atom_sites_solution_hydrogens mixed
_audit_creation_date 2022-05-25
_audit_creation_method
;
Olex2 1.3
(compiled 2020.11.12 svn.r5f609507 for OlexSys, GUI svn.r6408)
;
_audit_update_record
;
2022-05-26 deposited with the CCDC.	2022-08-25 downloaded from the CCDC.
;
_cell_angle_alpha 90
_cell_angle_beta 121.812(4)
_cell_angle_gamma 90
_cell_formula_units_Z 4
_cell_length_a 60.154(7)
_cell_length_b 7.6235(12)
_cell_length_c 41.742(6)
_cell_measurement_reflns_used 2393
_cell_measurement_temperature 100.0
_cell_measurement_theta_max 22.60
_cell_measurement_theta_min 2.41
_cell_volume 16267(4)
_computing_cell_refinement 'SAINT V8.40A (Bruker, 2019)'
_computing_data_reduction 'SAINT V8.40A (Bruker, 2019)'
_computing_molecular_graphics 'Olex2 1.3 (Dolomanov et al., 2009)'
_computing_publication_material 'Olex2 1.3 (Dolomanov et al., 2009)'
_computing_structure_refinement 'XL  (Sheldrick, 2008)'
_computing_structure_solution 'SHELXT 2014/5 (Sheldrick, 2014)'
_diffrn_ambient_temperature 100.0
_diffrn_measured_fraction_theta_full 0.995
_diffrn_measured_fraction_theta_max 0.995
_diffrn_measurement_device_type 'Bruker APEX-II CCD'
_diffrn_measurement_method '\f and \w scans'
_diffrn_radiation_type MoK\a
_diffrn_radiation_wavelength 0.71073
_diffrn_reflns_av_R_equivalents 0.2148
_diffrn_reflns_av_unetI/netI 0.2371
_diffrn_reflns_Laue_measured_fraction_full 0.995
_diffrn_reflns_Laue_measured_fraction_max 0.995
_diffrn_reflns_limit_h_max 71
_diffrn_reflns_limit_h_min -67
_diffrn_reflns_limit_k_max 9
_diffrn_reflns_limit_k_min -9
_diffrn_reflns_limit_l_max 49
_diffrn_reflns_limit_l_min -49
_diffrn_reflns_number 46657
_diffrn_reflns_point_group_measured_fraction_full 0.995
_diffrn_reflns_point_group_measured_fraction_max 0.995
_diffrn_reflns_theta_full 25.000
_diffrn_reflns_theta_max 25.000
_diffrn_reflns_theta_min 1.989
_diffrn_source_current 1.4
_diffrn_source_power 0.07
_diffrn_source_voltage 50.0
_diffrn_standards_number 0
_exptl_absorpt_coefficient_mu 0.245
_exptl_absorpt_correction_T_max 0.7461
_exptl_absorpt_correction_T_min 0.5478
_exptl_absorpt_correction_type multi-scan
_exptl_absorpt_process_details
;
SADABS-2016/2 (Bruker,2016/2) was used for absorption correction.
wR2(int) was 0.1140 before and 0.0540 after correction.
The Ratio of minimum to maximum transmission is 0.7342.
The \l/2 correction factor is Not present.
;
_exptl_crystal_colour colorless
_exptl_crystal_density_diffrn 1.397
_exptl_crystal_description prizm
_exptl_crystal_F_000 7240
_exptl_crystal_size_max 0.1
_exptl_crystal_size_mid 0.06
_exptl_crystal_size_min 0.01
_refine_diff_density_max 0.925
_refine_diff_density_min -1.072
_refine_diff_density_rms 0.105
_refine_ls_extinction_method none
_refine_ls_goodness_of_fit_ref 1.006
_refine_ls_hydrogen_treatment constr
_refine_ls_matrix_type full
_refine_ls_number_parameters 1054
_refine_ls_number_reflns 14232
_refine_ls_number_restraints 18
_refine_ls_restrained_S_all 1.006
_refine_ls_R_factor_all 0.2177
_refine_ls_R_factor_gt 0.0993
_refine_ls_shift/su_max 0.001
_refine_ls_shift/su_mean 0.000
_refine_ls_structure_factor_coef Fsqd
_refine_ls_weighting_details 'w=1/[\s^2^(Fo^2^)+(0.1071P)^2^+11.0576P] where P=(Fo^2^+2Fc^2^)/3'
_refine_ls_weighting_scheme calc
_refine_ls_wR_factor_gt 0.2245
_refine_ls_wR_factor_ref 0.2912
_reflns_Friedel_coverage 0.000
_reflns_number_gt 6325
_reflns_number_total 14232
_reflns_threshold_expression 'I > 2\s(I)'
_cod_data_source_file d2ob01276f2.cif
_cod_data_source_block n
_cod_database_code 7158857
_shelx_shelxl_version_number 2014/7
_shelx_space_group_comment
;
The symmetry employed for this shelxl refinement is uniquely defined
by the following loop, which should always be used as a source of
symmetry information in preference to the above space-group names.
They are only intended as comments.
;
_shelx_estimated_absorpt_t_max 0.998
_shelx_estimated_absorpt_t_min 0.976
_olex2_refinement_description
;
1. Fixed Uiso
 At 1.2 times of:
  All C(H) groups, All C(H,H) groups, All N(H) groups
 At 1.5 times of:
  All C(H,H,H) groups, All O(H,H) groups
2. Uiso/Uaniso restraints and constraints
Uanis(C2S) \\sim Ueq: with sigma of 0.005 and sigma for terminal atoms of 0.02
Uanis(C17C) \\sim Ueq: with sigma of 0.01 and sigma for terminal atoms of 0.02
Uanis(C3B) \\sim Ueq: with sigma of 0.01 and sigma for terminal atoms of 0.02
Uanis(C2S) = Uanis(C1S)
3. Others
 Fixed Sof: H3SD(0.5) H3SE(0.5)
4.a Free rotating group:
 O3S(H3SD,H3SE)
4.b Ternary CH refined with riding coordinates:
 C2A(H2A), C2D(H2D), C2B(H2B), C2C(H2C)
4.c Secondary CH2 refined with riding coordinates:
 C3A(H3AA,H3AB), C4A(H4AA,H4AB), C5A(H5AA,H5AB), C15A(H15A,H15B), C3D(H3DA,
 H3DB), C4D(H4DA,H4DB), C5D(H5DA,H5DB), C15D(H15C,H15D), C3B(H3BA,H3BB),
 C4B(H4BA,H4BB), C5B(H5BA,H5BB), C15B(H15E,H15F), C3C(H3CA,H3CB), C4C(H4CA,
 H4CB), C5C(H5CA,H5CB), C15C(H15G,H15H)
4.d Me refined with riding coordinates:
 C2S(H2SA,H2SB,H2SC)
4.e Aromatic/amide H refined with riding coordinates:
 N12A(H12A), C7A(H7A), C8A(H8A), C10A(H10A), C11A(H11A), C18A(H18A),
 C19A(H19A), C20A(H20A), C21A(H21A), C22A(H22A), N12D(H12D), C7D(H7D), C8D(H8D),
  C10D(H10D), C11D(H11D), C18D(H18D), C19D(H19D), C20D(H20D), C21D(H21D),
 C22D(H22D), N12B(H12B), C7B(H7B), C8B(H8B), C10B(H10B), C11B(H11B), C18B(H18B),
  C19B(H19B), C20B(H20B), C21B(H21B), C22B(H22B), N12C(H12C), C7C(H7C),
 C8C(H8C), C10C(H10C), C11C(H11C), C18C(H18C), C19C(H19C), C20C(H20C),
 C21C(H21C), C22C(H22C)
4.f Idealised Me refined as rotating group:
 C14A(H14A,H14B,H14C), C14D(H14D,H14E,H14F), C14B(H14G,H14H,H14I), C14C(H14J,
 H14K,H14L), C1S(H1SA,H1SB,H1SC), C4S(H4SA,H4SB,H4SC), C3S(H3SA,H3SB,H3SC)
;
_olex2_submission_special_instructions 'No special instructions were received'

loop_
_space_group_symop_operation_xyz
'x, y, z'
'-x, y, -z+1/2'
'x+1/2, y+1/2, z'
'-x+1/2, y+1/2, -z+1/2'
'-x, -y, -z'
'x, -y, z-1/2'
'-x+1/2, -y+1/2, -z'
'x+1/2, -y+1/2, z-1/2'

loop_
_atom_site_label
_atom_site_type_symbol
_atom_site_fract_x
_atom_site_fract_y
_atom_site_fract_z
_atom_site_U_iso_or_equiv
_atom_site_adp_type
_atom_site_occupancy
_atom_site_site_symmetry_order
_atom_site_calc_flag
_atom_site_refinement_flags_posn
_atom_site_refinement_flags_adp
_atom_site_refinement_flags_occupancy
_atom_site_disorder_assembly
_atom_site_disorder_group
S1A S 0.34697(4) 0.2810(3) 0.55177(6) 0.0229(5) Uani 1 1 d . . . . .
O1A O 0.32339(10) 0.3347(7) 0.51751(14) 0.0269(13) Uani 1 1 d . . . . .
O2A O 0.36846(10) 0.4030(7) 0.57118(15) 0.0257(13) Uani 1 1 d . . . . .
O3A O 0.35513(13) -0.0309(8) 0.71080(16) 0.0403(16) Uani 1 1 d . . . . .
O4A O 0.29471(13) -0.1777(10) 0.46048(16) 0.056(2) Uani 1 1 d . . . . .
N1A N 0.35834(12) 0.1134(8) 0.54122(17) 0.0227(16) Uani 1 1 d . . . . .
N12A N 0.31570(13) 0.0385(9) 0.65777(18) 0.0276(17) Uani 1 1 d . . . . .
H12A H 0.2987 0.0368 0.6482 0.033 Uiso 1 1 calc R U . . .
C2A C 0.33912(16) -0.0289(10) 0.5185(2) 0.0227(19) Uani 1 1 d . . . . .
H2A H 0.3222 -0.0076 0.5172 0.027 Uiso 1 1 calc R U . . .
C3A C 0.35202(16) -0.1954(11) 0.5411(2) 0.029(2) Uani 1 1 d . . . . .
H3AA H 0.3473 -0.2156 0.5602 0.034 Uiso 1 1 calc R U . . .
H3AB H 0.3469 -0.2991 0.5244 0.034 Uiso 1 1 calc R U . . .
C4A C 0.38085(17) -0.1581(11) 0.5596(2) 0.033(2) Uani 1 1 d . . . . .
H4AA H 0.3867 -0.1795 0.5418 0.040 Uiso 1 1 calc R U . . .
H4AB H 0.3912 -0.2331 0.5821 0.040 Uiso 1 1 calc R U . . .
C5A C 0.38393(16) 0.0366(11) 0.5708(2) 0.027(2) Uani 1 1 d . . . . .
H5AA H 0.3868 0.0515 0.5963 0.032 Uiso 1 1 calc R U . . .
H5AB H 0.3987 0.0909 0.5702 0.032 Uiso 1 1 calc R U . . .
C6A C 0.33789(15) 0.2126(10) 0.5839(2) 0.0223(18) Uani 1 1 d . . . . .
C7A C 0.35625(16) 0.2109(11) 0.6223(2) 0.0272(19) Uani 1 1 d . . . . .
H7A H 0.3736 0.2488 0.6314 0.033 Uiso 1 1 calc R U . . .
C8A C 0.34924(15) 0.1539(10) 0.6474(2) 0.0236(19) Uani 1 1 d . . . . .
H8A H 0.3619 0.1517 0.6737 0.028 Uiso 1 1 calc R U . . .
C9A C 0.32389(16) 0.1003(10) 0.6341(2) 0.0206(18) Uani 1 1 d . . . . .
C10A C 0.30530(16) 0.1054(11) 0.5958(2) 0.032(2) Uani 1 1 d . . . . .
H10A H 0.2879 0.0701 0.5871 0.038 Uiso 1 1 calc R U . . .
C11A C 0.31179(16) 0.1621(11) 0.5696(2) 0.026(2) Uani 1 1 d . . . . .
H11A H 0.2991 0.1661 0.5433 0.031 Uiso 1 1 calc R U . . .
C13A C 0.33132(19) -0.0203(11) 0.6947(2) 0.028(2) Uani 1 1 d . . . . .
C14A C 0.31661(17) -0.0787(11) 0.7127(2) 0.033(2) Uani 1 1 d . . . . .
H14A H 0.3172 -0.2069 0.7147 0.050 Uiso 1 1 calc R U . . .
H14B H 0.2984 -0.0399 0.6974 0.050 Uiso 1 1 calc R U . . .
H14C H 0.3247 -0.0273 0.7380 0.050 Uiso 1 1 calc R U . . .
C15A C 0.33442(17) -0.0309(11) 0.4788(2) 0.028(2) Uani 1 1 d . . . . .
H15A H 0.3343 0.0913 0.4706 0.034 Uiso 1 1 calc R U . . .
H15B H 0.3491 -0.0931 0.4793 0.034 Uiso 1 1 calc R U . . .
C16A C 0.30932(18) -0.1177(11) 0.4509(2) 0.033(2) Uani 1 1 d . . . . .
C17A C 0.30120(17) -0.1245(10) 0.4103(2) 0.025(2) Uani 1 1 d . . . . .
C18A C 0.31871(18) -0.0813(11) 0.3991(2) 0.031(2) Uani 1 1 d . . . . .
H18A H 0.3359 -0.0428 0.4172 0.038 Uiso 1 1 calc R U . . .
C19A C 0.31076(17) -0.0952(11) 0.3610(2) 0.029(2) Uani 1 1 d . . . . .
H19A H 0.3227 -0.0723 0.3531 0.035 Uiso 1 1 calc R U . . .
C20A C 0.28543(18) -0.1425(11) 0.3353(2) 0.034(2) Uani 1 1 d . . . . .
H20A H 0.2798 -0.1473 0.3093 0.041 Uiso 1 1 calc R U . . .
C21A C 0.26771(18) -0.1835(11) 0.3459(2) 0.032(2) Uani 1 1 d . . . . .
H21A H 0.2503 -0.2179 0.3277 0.039 Uiso 1 1 calc R U . . .
C22A C 0.27636(18) -0.1725(11) 0.3842(2) 0.034(2) Uani 1 1 d . . . . .
H22A H 0.2645 -0.1993 0.3921 0.041 Uiso 1 1 calc R U . . .
S1D S 0.30603(4) 0.2915(3) 0.76747(5) 0.0211(5) Uani 1 1 d . . . . .
O1D O 0.28168(11) 0.1943(8) 0.74586(15) 0.0316(14) Uani 1 1 d . . . . .
O2D O 0.32836(10) 0.2092(7) 0.79820(15) 0.0266(13) Uani 1 1 d . . . . .
O3D O 0.37809(12) 0.5448(8) 0.69144(17) 0.0382(16) Uani 1 1 d . . . . .
O4D O 0.36336(12) 0.7699(8) 0.86609(16) 0.0395(16) Uani 1 1 d . . . . .
N1D N 0.29969(12) 0.4610(8) 0.78516(17) 0.0212(15) Uani 1 1 d . . . . .
N12D N 0.33338(13) 0.5796(8) 0.66046(18) 0.0249(16) Uani 1 1 d . . . . .
H12D H 0.3197 0.6184 0.6394 0.030 Uiso 1 1 calc R U . . .
C2D C 0.32147(16) 0.5829(10) 0.8094(2) 0.0223(19) Uani 1 1 d . . . . .
H2D H 0.3359 0.5706 0.8044 0.027 Uiso 1 1 calc R U . . .
C3D C 0.3078(2) 0.7655(12) 0.7955(3) 0.056(3) Uani 1 1 d . . . . .
H3DA H 0.3041 0.8155 0.8141 0.068 Uiso 1 1 calc R U . . .
H3DB H 0.3193 0.8479 0.7926 0.068 Uiso 1 1 calc R U . . .
C4D C 0.28379(19) 0.7390(14) 0.7598(4) 0.069(4) Uani 1 1 d . . . . .
H4DA H 0.2867 0.7549 0.7388 0.083 Uiso 1 1 calc R U . . .
H4DB H 0.2703 0.8240 0.7567 0.083 Uiso 1 1 calc R U . . .
C5D C 0.27546(16) 0.5619(11) 0.7602(2) 0.030(2) Uani 1 1 d . . . . .
H5DA H 0.2661 0.5119 0.7344 0.036 Uiso 1 1 calc R U . . .
H5DB H 0.2637 0.5594 0.7700 0.036 Uiso 1 1 calc R U . . .
C6D C 0.31470(15) 0.3679(9) 0.7356(2) 0.0162(17) Uani 1 1 d . . . . .
C7D C 0.29539(16) 0.4049(10) 0.6989(2) 0.025(2) Uani 1 1 d . . . . .
H7D H 0.2776 0.3830 0.6906 0.030 Uiso 1 1 calc R U . . .
C8D C 0.30170(16) 0.4739(10) 0.6738(2) 0.0223(19) Uani 1 1 d . . . . .
H8D H 0.2884 0.5019 0.6487 0.027 Uiso 1 1 calc R U . . .
C9D C 0.32839(16) 0.5011(10) 0.6869(2) 0.0205(18) Uani 1 1 d . . . . .
C10D C 0.34763(16) 0.4618(10) 0.7234(2) 0.0235(19) Uani 1 1 d . . . . .
H10D H 0.3655 0.4802 0.7320 0.028 Uiso 1 1 calc R U . . .
C11D C 0.34032(16) 0.3943(10) 0.7476(2) 0.0223(19) Uani 1 1 d . . . . .
H11D H 0.3534 0.3662 0.7729 0.027 Uiso 1 1 calc R U . . .
C13D C 0.35692(19) 0.6003(11) 0.6645(2) 0.031(2) Uani 1 1 d . . . . .
C14D C 0.35610(18) 0.6942(12) 0.6317(2) 0.035(2) Uani 1 1 d . . . . .
H14D H 0.3714 0.7711 0.6413 0.052 Uiso 1 1 calc R U . . .
H14E H 0.3401 0.7644 0.6181 0.052 Uiso 1 1 calc R U . . .
H14F H 0.3563 0.6074 0.6146 0.052 Uiso 1 1 calc R U . . .
C15D C 0.33136(15) 0.5483(11) 0.8502(2) 0.0235(19) Uani 1 1 d . . . . .
H15C H 0.3373 0.4249 0.8561 0.028 Uiso 1 1 calc R U . . .
H15D H 0.3167 0.5628 0.8544 0.028 Uiso 1 1 calc R U . . .
C16D C 0.35354(16) 0.6666(10) 0.8772(2) 0.0253(19) Uani 1 1 d . . . . .
C17D C 0.36267(15) 0.6571(11) 0.9183(2) 0.0244(19) Uani 1 1 d . . . . .
C18D C 0.35125(16) 0.5478(11) 0.9332(2) 0.027(2) Uani 1 1 d . . . . .
H18D H 0.3369 0.4754 0.9165 0.032 Uiso 1 1 calc R U . . .
C19D C 0.36035(18) 0.5437(12) 0.9706(2) 0.034(2) Uani 1 1 d . . . . .
H19D H 0.3522 0.4696 0.9797 0.041 Uiso 1 1 calc R U . . .
C20D C 0.38121(17) 0.6455(11) 0.9953(2) 0.032(2) Uani 1 1 d . . . . .
H20D H 0.3877 0.6411 1.0215 0.038 Uiso 1 1 calc R U . . .
C21D C 0.39268(17) 0.7543(10) 0.9818(2) 0.030(2) Uani 1 1 d . . . . .
H21D H 0.4070 0.8264 0.9989 0.036 Uiso 1 1 calc R U . . .
C22D C 0.38382(16) 0.7609(11) 0.9436(2) 0.028(2) Uani 1 1 d . . . . .
H22D H 0.3921 0.8356 0.9348 0.034 Uiso 1 1 calc R U . . .
S1B S 0.46263(4) 0.2906(2) 0.61168(5) 0.0169(4) Uani 1 1 d . . . . .
O1B O 0.43882(10) 0.2445(6) 0.57763(13) 0.0197(12) Uani 1 1 d . . . . .
O2B O 0.48290(9) 0.1616(6) 0.63082(13) 0.0194(12) Uani 1 1 d . . . . .
O3B O 0.47228(11) 0.5887(7) 0.77315(14) 0.0242(13) Uani 1 1 d . . . . .
O4B O 0.41761(11) 0.7993(7) 0.52092(15) 0.0293(14) Uani 1 1 d . . . . .
N1B N 0.47514(12) 0.4531(8) 0.60187(16) 0.0171(15) Uani 1 1 d . . . . .
N12B N 0.43274(12) 0.5277(8) 0.71984(17) 0.0204(15) Uani 1 1 d . . . . .
H12B H 0.4157 0.5295 0.7103 0.024 Uiso 1 1 calc R U . . .
C2B C 0.45756(15) 0.5995(9) 0.5777(2) 0.0178(17) Uani 1 1 d . . . . .
H2B H 0.4423 0.6088 0.5809 0.021 Uiso 1 1 calc R U . . .
C3B C 0.47468(16) 0.7646(10) 0.5939(2) 0.0228(19) Uani 1 1 d . U . . .
H3BA H 0.4828 0.7954 0.5792 0.027 Uiso 1 1 calc R U . . .
H3BB H 0.4642 0.8654 0.5935 0.027 Uiso 1 1 calc R U . . .
C4B C 0.49574(15) 0.7157(11) 0.6346(2) 0.027(2) Uani 1 1 d . . . . .
H4BA H 0.5116 0.7889 0.6440 0.033 Uiso 1 1 calc R U . . .
H4BB H 0.4891 0.7281 0.6517 0.033 Uiso 1 1 calc R U . . .
C5B C 0.50123(14) 0.5254(10) 0.6307(2) 0.0212(18) Uani 1 1 d . . . . .
H5BA H 0.5137 0.5161 0.6220 0.025 Uiso 1 1 calc R U . . .
H5BB H 0.5086 0.4625 0.6549 0.025 Uiso 1 1 calc R U . . .
C6B C 0.45381(14) 0.3596(9) 0.6439(2) 0.0148(17) Uani 1 1 d . . . . .
C7B C 0.47248(14) 0.3557(9) 0.6826(2) 0.0170(17) Uani 1 1 d . . . . .
H7B H 0.4898 0.3168 0.6913 0.020 Uiso 1 1 calc R U . . .
C8B C 0.46575(15) 0.4089(10) 0.7084(2) 0.0192(17) Uani 1 1 d . . . . .
H8B H 0.4783 0.4026 0.7347 0.023 Uiso 1 1 calc R U . . .
C9B C 0.44090(15) 0.4705(10) 0.6957(2) 0.0175(17) Uani 1 1 d . . . . .
C10B C 0.42221(15) 0.4725(10) 0.6568(2) 0.0203(18) Uani 1 1 d . . . . .
H10B H 0.4050 0.5128 0.6480 0.024 Uiso 1 1 calc R U . . .
C11B C 0.42876(15) 0.4165(10) 0.6314(2) 0.0193(18) Uani 1 1 d . . . . .
H11B H 0.4160 0.4172 0.6052 0.023 Uiso 1 1 calc R U . . .
C13B C 0.44799(16) 0.5808(10) 0.7562(2) 0.0205(18) Uani 1 1 d . . . . .
C14B C 0.43369(16) 0.6275(11) 0.7757(2) 0.028(2) Uani 1 1 d . . . . .
H14G H 0.4432 0.5806 0.8014 0.043 Uiso 1 1 calc R U . . .
H14H H 0.4161 0.5770 0.7618 0.043 Uiso 1 1 calc R U . . .
H14I H 0.4324 0.7554 0.7766 0.043 Uiso 1 1 calc R U . . .
C15B C 0.44787(15) 0.5660(10) 0.53661(19) 0.0193(18) Uani 1 1 d . . . . .
H15E H 0.4628 0.5737 0.5330 0.023 Uiso 1 1 calc R U . . .
H15F H 0.4408 0.4451 0.5301 0.023 Uiso 1 1 calc R U . . .
C16B C 0.42702(15) 0.6920(10) 0.5101(2) 0.0202(18) Uani 1 1 d . . . . .
C17B C 0.41788(15) 0.6788(9) 0.4689(2) 0.0199(18) Uani 1 1 d . . . . .
C18B C 0.43030(16) 0.5751(10) 0.4552(2) 0.0233(19) Uani 1 1 d . . . . .
H18B H 0.4450 0.5051 0.4719 0.028 Uiso 1 1 calc R U . . .
C19B C 0.42101(17) 0.5752(11) 0.4168(2) 0.030(2) Uani 1 1 d . . . . .
H19B H 0.4299 0.5084 0.4077 0.036 Uiso 1 1 calc R U . . .
C20B C 0.39918(16) 0.6703(11) 0.3917(2) 0.028(2) Uani 1 1 d . . . . .
H20B H 0.3927 0.6655 0.3655 0.033 Uiso 1 1 calc R U . . .
C21B C 0.38685(16) 0.7723(12) 0.4050(2) 0.031(2) Uani 1 1 d . . . . .
H21B H 0.3720 0.8401 0.3878 0.037 Uiso 1 1 calc R U . . .
C22B C 0.39584(15) 0.7775(11) 0.4435(2) 0.0241(19) Uani 1 1 d . . . . .
H22B H 0.3871 0.8472 0.4524 0.029 Uiso 1 1 calc R U . . .
S1C S 0.57669(4) 1.2274(2) 0.67325(5) 0.0190(5) Uani 1 1 d . . . . .
O1C O 0.55282(10) 1.2811(7) 0.63987(14) 0.0238(13) Uani 1 1 d . . . . .
O2C O 0.59800(10) 1.3487(7) 0.69265(14) 0.0227(13) Uani 1 1 d . . . . .
O3C O 0.58940(12) 0.9629(8) 0.83984(15) 0.0357(15) Uani 1 1 d . . . . .
O4C O 0.52763(11) 0.7271(7) 0.58281(14) 0.0303(14) Uani 1 1 d . . . . .
N1C N 0.58784(12) 1.0614(7) 0.66165(16) 0.0172(15) Uani 1 1 d . . . . .
N12C N 0.55002(12) 0.9766(8) 0.78439(17) 0.0200(15) Uani 1 1 d . . . . .
H12C H 0.5333 0.9563 0.7747 0.024 Uiso 1 1 calc R U . . .
C2C C 0.56955(16) 0.9200(10) 0.6385(2) 0.0210(18) Uani 1 1 d . . . . .
H2C H 0.5548 0.9137 0.6430 0.025 Uiso 1 1 calc R U . . .
C3C C 0.58646(16) 0.7504(9) 0.6535(2) 0.0239(19) Uani 1 1 d . . . . .
H3CA H 0.5762 0.6518 0.6545 0.029 Uiso 1 1 calc R U . . .
H3CB H 0.5931 0.7167 0.6372 0.029 Uiso 1 1 calc R U . . .
C4C C 0.60894(16) 0.7997(10) 0.6930(2) 0.0257(19) Uani 1 1 d . . . . .
H4CA H 0.6037 0.7873 0.7117 0.031 Uiso 1 1 calc R U . . .
H4CB H 0.6245 0.7253 0.7008 0.031 Uiso 1 1 calc R U . . .
C5C C 0.61450(15) 0.9886(10) 0.6891(2) 0.0221(19) Uani 1 1 d . . . . .
H5CA H 0.6227 1.0504 0.7136 0.027 Uiso 1 1 calc R U . . .
H5CB H 0.6261 0.9978 0.6790 0.027 Uiso 1 1 calc R U . . .
C6C C 0.56842(15) 1.1548(10) 0.7060(2) 0.0210(18) Uani 1 1 d . . . . .
C7C C 0.58836(16) 1.1382(11) 0.7439(2) 0.027(2) Uani 1 1 d . . . . .
H7C H 0.6058 1.1677 0.7516 0.032 Uiso 1 1 calc R U . . .
C8C C 0.58283(15) 1.0788(11) 0.7705(2) 0.0244(19) Uani 1 1 d . . . . .
H8C H 0.5965 1.0658 0.7961 0.029 Uiso 1 1 calc R U . . .
C9C C 0.55693(16) 1.0383(10) 0.7590(2) 0.0192(18) Uani 1 1 d . . . . .
C10C C 0.53712(16) 1.0559(10) 0.7209(2) 0.0221(19) Uani 1 1 d . . . . .
H10C H 0.5195 1.0283 0.7129 0.026 Uiso 1 1 calc R U . . .
C11C C 0.54321(15) 1.1139(9) 0.6948(2) 0.0184(17) Uani 1 1 d . . . . .
H11C H 0.5297 1.1251 0.6691 0.022 Uiso 1 1 calc R U . . .
C13C C 0.56585(17) 0.9439(10) 0.8220(2) 0.0219(19) Uani 1 1 d . . . . .
C14C C 0.55101(16) 0.8891(11) 0.8408(2) 0.028(2) Uani 1 1 d . . . . .
H14J H 0.5460 0.7655 0.8352 0.041 Uiso 1 1 calc R U . . .
H14K H 0.5353 0.9616 0.8311 0.041 Uiso 1 1 calc R U . . .
H14L H 0.5622 0.9050 0.8681 0.041 Uiso 1 1 calc R U . . .
C15C C 0.55900(15) 0.9523(10) 0.5968(2) 0.0206(18) Uani 1 1 d . . . . .
H15G H 0.5523 1.0741 0.5905 0.025 Uiso 1 1 calc R U . . .
H15H H 0.5736 0.9415 0.5924 0.025 Uiso 1 1 calc R U . . .
C16C C 0.53715(15) 0.8271(10) 0.5703(2) 0.0229(19) Uani 1 1 d . . . . .
C17C C 0.52792(15) 0.8267(9) 0.5294(2) 0.0183(17) Uani 1 1 d . U . . .
C18C C 0.54150(16) 0.9142(10) 0.5157(2) 0.0232(19) Uani 1 1 d . . . . .
H18C H 0.5567 0.9800 0.5325 0.028 Uiso 1 1 calc R U . . .
C19C C 0.53294(16) 0.9061(11) 0.4776(2) 0.026(2) Uani 1 1 d . . . . .
H19C H 0.5426 0.9630 0.4686 0.031 Uiso 1 1 calc R U . . .
C20C C 0.51021(16) 0.8147(10) 0.4527(2) 0.0256(19) Uani 1 1 d . . . . .
H20C H 0.5039 0.8132 0.4266 0.031 Uiso 1 1 calc R U . . .
C21C C 0.49679(16) 0.7257(11) 0.4664(2) 0.0251(19) Uani 1 1 d . . . . .
H21C H 0.4814 0.6615 0.4497 0.030 Uiso 1 1 calc R U . . .
C22C C 0.50593(15) 0.7304(10) 0.5052(2) 0.0221(18) Uani 1 1 d . . . . .
H22C H 0.4969 0.6673 0.5146 0.026 Uiso 1 1 calc R U . . .
S1S S 0.24388(5) 0.1846(3) 0.61430(7) 0.0445(7) Uani 1 1 d . . . . .
O1S O 0.26133(12) 0.0312(9) 0.62443(19) 0.0511(19) Uani 1 1 d . . . . .
S2S S 0.27005(6) 0.6849(4) 0.55217(9) 0.0648(9) Uani 1 1 d . . . . .
O2S O 0.28454(15) 0.6730(11) 0.59530(18) 0.078(3) Uani 1 1 d . . . . .
O3S O 0.5000 0.7931(10) 0.7500 0.0295(19) Uani 1 2 d GS T P . .
H3SD H 0.4901 0.7422 0.7567 0.044 Uiso 0.5 1 d G U P . .
H3SE H 0.5040 0.7101 0.7396 0.044 Uiso 0.5 1 d G U P . .
C1S C 0.2280(2) 0.1657(16) 0.6409(3) 0.078(3) Uani 1 1 d . . . . .
H1SA H 0.2174 0.0585 0.6334 0.117 Uiso 1 1 calc R U . . .
H1SB H 0.2167 0.2678 0.6358 0.117 Uiso 1 1 calc R U . . .
H1SC H 0.2413 0.1607 0.6679 0.117 Uiso 1 1 calc R U . . .
C2S C 0.2167(2) 0.1322(15) 0.5702(3) 0.078(3) Uani 1 1 d . U . . .
H2SA H 0.2041 0.2286 0.5615 0.117 Uiso 1 1 calc R U . . .
H2SB H 0.2223 0.1137 0.5522 0.117 Uiso 1 1 calc R U . . .
H2SC H 0.2086 0.0248 0.5722 0.117 Uiso 1 1 calc R U . . .
C4S C 0.2925(2) 0.6528(15) 0.5366(3) 0.061(3) Uani 1 1 d . . . . .
H4SA H 0.3035 0.7573 0.5426 0.092 Uiso 1 1 calc R U . . .
H4SB H 0.2827 0.6327 0.5094 0.092 Uiso 1 1 calc R U . . .
H4SC H 0.3036 0.5508 0.5495 0.092 Uiso 1 1 calc R U . . .
C3S C 0.2530(2) 0.4736(15) 0.5345(3) 0.072(4) Uani 1 1 d . . . . .
H3SA H 0.2656 0.3775 0.5460 0.108 Uiso 1 1 calc R U . . .
H3SB H 0.2446 0.4691 0.5071 0.108 Uiso 1 1 calc R U . . .
H3SC H 0.2397 0.4619 0.5412 0.108 Uiso 1 1 calc R U . . .

loop_
_atom_site_aniso_label
_atom_site_aniso_U_11
_atom_site_aniso_U_22
_atom_site_aniso_U_33
_atom_site_aniso_U_23
_atom_site_aniso_U_13
_atom_site_aniso_U_12
S1A 0.0314(12) 0.0152(10) 0.0193(11) 0.0020(9) 0.0114(10) 0.0017(9)
O1A 0.032(3) 0.020(3) 0.023(3) 0.003(3) 0.011(3) 0.003(3)
O2A 0.036(3) 0.016(3) 0.024(3) 0.003(2) 0.015(3) -0.003(3)
O3A 0.047(4) 0.044(4) 0.030(4) 0.010(3) 0.020(4) -0.004(3)
O4A 0.071(5) 0.072(5) 0.023(4) -0.009(4) 0.024(4) -0.039(4)
N1A 0.026(4) 0.018(4) 0.020(4) -0.001(3) 0.010(3) -0.002(3)
N12A 0.032(4) 0.027(4) 0.028(4) 0.000(3) 0.019(4) 0.003(3)
C2A 0.029(5) 0.017(5) 0.014(4) -0.001(3) 0.007(4) -0.007(4)
C3A 0.045(6) 0.016(5) 0.022(5) 0.004(4) 0.015(5) -0.003(4)
C4A 0.041(6) 0.026(5) 0.026(5) 0.005(4) 0.013(5) 0.007(4)
C5A 0.035(5) 0.023(5) 0.022(5) -0.003(4) 0.015(4) 0.001(4)
C6A 0.029(5) 0.019(4) 0.013(4) 0.001(4) 0.007(4) 0.000(4)
C7A 0.029(5) 0.017(4) 0.033(5) -0.004(4) 0.014(4) 0.001(4)
C8A 0.029(5) 0.021(5) 0.024(5) 0.002(4) 0.016(4) 0.002(4)
C9A 0.031(5) 0.012(4) 0.017(4) 0.003(3) 0.011(4) 0.006(4)
C10A 0.024(5) 0.027(5) 0.046(6) -0.007(4) 0.019(5) -0.001(4)
C11A 0.031(5) 0.033(5) 0.018(4) -0.001(4) 0.016(4) -0.001(4)
C13A 0.044(6) 0.021(5) 0.026(5) -0.005(4) 0.022(5) 0.005(4)
C14A 0.046(6) 0.019(5) 0.046(6) 0.003(4) 0.032(5) 0.000(4)
C15A 0.049(6) 0.014(5) 0.022(5) -0.007(4) 0.019(5) -0.004(4)
C16A 0.046(6) 0.023(5) 0.023(5) -0.004(4) 0.014(5) -0.009(4)
C17A 0.051(6) 0.006(4) 0.016(4) 0.001(3) 0.016(5) -0.002(4)
C18A 0.043(6) 0.023(5) 0.020(5) 0.001(4) 0.012(5) 0.007(4)
C19A 0.042(6) 0.027(5) 0.020(5) 0.003(4) 0.017(5) 0.009(4)
C20A 0.054(6) 0.017(5) 0.022(5) 0.004(4) 0.014(5) 0.019(4)
C21A 0.049(6) 0.024(5) 0.018(5) -0.003(4) 0.014(5) 0.002(4)
C22A 0.049(6) 0.027(5) 0.032(5) -0.001(4) 0.025(5) 0.003(4)
S1D 0.0325(12) 0.0120(10) 0.0211(11) -0.0003(9) 0.0155(10) -0.0005(9)
O1D 0.040(4) 0.027(4) 0.034(4) -0.007(3) 0.023(3) -0.014(3)
O2D 0.035(3) 0.017(3) 0.025(3) 0.003(3) 0.014(3) 0.005(3)
O3D 0.035(4) 0.040(4) 0.034(4) -0.001(3) 0.014(3) 0.005(3)
O4D 0.061(4) 0.030(4) 0.038(4) -0.007(3) 0.034(4) -0.024(3)
N1D 0.025(4) 0.017(4) 0.019(4) 0.001(3) 0.010(3) 0.006(3)
N12D 0.027(4) 0.019(4) 0.023(4) 0.007(3) 0.008(4) 0.005(3)
C2D 0.039(5) 0.008(4) 0.022(5) 0.001(3) 0.018(4) -0.004(4)
C3D 0.107(9) 0.013(5) 0.020(5) 0.004(4) 0.013(6) 0.009(5)
C4D 0.035(6) 0.041(7) 0.116(11) 0.039(7) 0.029(7) 0.019(5)
C5D 0.038(5) 0.022(5) 0.033(5) 0.001(4) 0.019(5) 0.012(4)
C6D 0.026(5) 0.010(4) 0.016(4) -0.002(3) 0.014(4) 0.003(3)
C7D 0.031(5) 0.016(4) 0.036(5) -0.013(4) 0.024(5) -0.002(4)
C8D 0.034(5) 0.017(4) 0.020(5) 0.002(4) 0.017(4) 0.005(4)
C9D 0.036(5) 0.006(4) 0.032(5) -0.001(3) 0.027(5) 0.002(4)
C10D 0.031(5) 0.016(4) 0.023(5) -0.002(4) 0.014(4) 0.002(4)
C11D 0.033(5) 0.015(4) 0.027(5) 0.001(4) 0.021(4) 0.008(4)
C13D 0.054(6) 0.021(5) 0.020(5) -0.008(4) 0.021(5) -0.001(4)
C14D 0.054(6) 0.033(6) 0.023(5) 0.001(4) 0.024(5) -0.005(5)
C15D 0.026(5) 0.024(5) 0.013(4) 0.005(4) 0.006(4) 0.005(4)
C16D 0.039(5) 0.011(4) 0.029(5) -0.003(4) 0.020(5) 0.009(4)
C17D 0.028(5) 0.019(5) 0.024(5) -0.004(4) 0.012(4) 0.005(4)
C18D 0.036(5) 0.020(5) 0.027(5) -0.002(4) 0.019(5) -0.001(4)
C19D 0.048(6) 0.042(6) 0.020(5) -0.002(4) 0.022(5) -0.007(5)
C20D 0.044(6) 0.029(5) 0.023(5) -0.002(4) 0.018(5) 0.013(4)
C21D 0.034(5) 0.016(5) 0.035(5) -0.016(4) 0.014(5) -0.003(4)
C22D 0.031(5) 0.020(5) 0.032(5) -0.006(4) 0.016(5) -0.005(4)
S1B 0.0274(11) 0.0091(10) 0.0136(10) -0.0023(8) 0.0104(9) -0.0005(9)
O1B 0.032(3) 0.012(3) 0.013(3) -0.001(2) 0.010(3) -0.003(2)
O2B 0.025(3) 0.008(3) 0.018(3) -0.003(2) 0.007(3) 0.000(2)
O3B 0.031(3) 0.024(3) 0.018(3) -0.005(2) 0.014(3) -0.002(3)
O4B 0.038(4) 0.026(3) 0.026(3) -0.001(3) 0.018(3) 0.007(3)
N1B 0.027(4) 0.014(4) 0.016(4) 0.003(3) 0.015(3) 0.004(3)
N12B 0.024(4) 0.019(4) 0.018(4) -0.008(3) 0.012(3) -0.008(3)
C2B 0.029(5) 0.007(4) 0.015(4) -0.004(3) 0.010(4) 0.000(3)
C3B 0.040(5) 0.010(4) 0.022(4) -0.004(3) 0.018(4) 0.004(3)
C4B 0.031(5) 0.022(5) 0.020(5) -0.007(4) 0.007(4) -0.006(4)
C5B 0.017(4) 0.016(4) 0.023(5) -0.001(4) 0.005(4) -0.002(3)
C6B 0.027(4) 0.008(4) 0.015(4) -0.007(3) 0.015(4) -0.008(3)
C7B 0.020(4) 0.011(4) 0.019(4) -0.006(3) 0.010(4) -0.001(3)
C8B 0.025(4) 0.014(4) 0.014(4) -0.003(3) 0.007(4) -0.001(3)
C9B 0.020(4) 0.016(4) 0.014(4) 0.002(3) 0.007(4) 0.003(3)
C10B 0.025(5) 0.012(4) 0.023(5) 0.003(3) 0.011(4) 0.000(3)
C11B 0.022(4) 0.018(4) 0.019(4) -0.003(3) 0.012(4) 0.002(3)
C13B 0.036(5) 0.007(4) 0.019(5) 0.005(3) 0.015(4) 0.002(4)
C14B 0.034(5) 0.026(5) 0.026(5) -0.007(4) 0.016(4) -0.003(4)
C15B 0.030(5) 0.011(4) 0.013(4) -0.004(3) 0.009(4) -0.004(3)
C16B 0.030(5) 0.014(4) 0.018(4) -0.002(3) 0.013(4) -0.003(4)
C17B 0.031(5) 0.005(4) 0.016(4) -0.003(3) 0.008(4) -0.005(3)
C18B 0.044(5) 0.005(4) 0.020(5) -0.001(3) 0.016(4) 0.004(4)
C19B 0.041(6) 0.022(5) 0.030(5) -0.006(4) 0.021(5) -0.007(4)
C20B 0.038(5) 0.022(5) 0.022(5) 0.000(4) 0.015(5) -0.014(4)
C21B 0.031(5) 0.034(5) 0.026(5) 0.013(4) 0.013(4) -0.002(4)
C22B 0.030(5) 0.019(4) 0.026(5) 0.004(4) 0.018(4) -0.001(4)
S1C 0.0309(12) 0.0078(10) 0.0205(11) -0.0001(8) 0.0150(10) 0.0007(9)
O1C 0.029(3) 0.015(3) 0.021(3) 0.005(2) 0.009(3) 0.006(2)
O2C 0.035(3) 0.010(3) 0.027(3) -0.003(2) 0.020(3) -0.007(2)
O3C 0.032(4) 0.050(4) 0.020(3) 0.004(3) 0.010(3) -0.007(3)
O4C 0.050(4) 0.023(3) 0.024(3) 0.000(3) 0.023(3) -0.013(3)
N1C 0.038(4) 0.006(3) 0.017(4) -0.002(3) 0.020(3) 0.001(3)
N12C 0.029(4) 0.012(4) 0.018(4) -0.001(3) 0.011(3) 0.002(3)
C2C 0.031(5) 0.009(4) 0.018(4) 0.000(3) 0.009(4) -0.001(3)
C3C 0.045(5) 0.008(4) 0.018(5) 0.005(3) 0.016(4) 0.000(4)
C4C 0.040(5) 0.017(5) 0.022(5) -0.003(4) 0.018(4) -0.005(4)
C5C 0.031(5) 0.018(4) 0.023(5) 0.008(4) 0.018(4) 0.012(4)
C6C 0.033(5) 0.007(4) 0.028(5) -0.001(3) 0.020(4) 0.000(3)
C7C 0.030(5) 0.030(5) 0.023(5) -0.007(4) 0.015(4) -0.009(4)
C8C 0.024(5) 0.030(5) 0.018(5) 0.000(4) 0.010(4) -0.003(4)
C9C 0.035(5) 0.010(4) 0.012(4) 0.000(3) 0.012(4) -0.001(4)
C10C 0.028(5) 0.014(4) 0.022(5) -0.002(4) 0.012(4) -0.003(4)
C11C 0.024(5) 0.007(4) 0.013(4) -0.005(3) 0.002(4) -0.003(3)
C13C 0.037(5) 0.016(5) 0.013(4) 0.004(3) 0.013(4) 0.003(4)
C14C 0.041(5) 0.024(5) 0.028(5) 0.000(4) 0.026(5) 0.002(4)
C15C 0.028(5) 0.011(4) 0.020(4) -0.002(3) 0.011(4) -0.008(3)
C16C 0.026(5) 0.014(4) 0.028(5) 0.002(4) 0.014(4) -0.001(3)
C17C 0.027(4) 0.004(4) 0.022(4) -0.001(3) 0.012(4) 0.000(3)
C18C 0.031(5) 0.011(4) 0.025(5) 0.005(4) 0.013(4) -0.001(4)
C19C 0.033(5) 0.020(5) 0.026(5) 0.010(4) 0.016(4) 0.003(4)
C20C 0.037(5) 0.020(5) 0.018(4) 0.004(4) 0.013(4) 0.012(4)
C21C 0.033(5) 0.021(5) 0.012(4) -0.004(4) 0.005(4) -0.006(4)
C22C 0.028(5) 0.019(5) 0.025(5) -0.001(4) 0.019(4) -0.002(4)
S1S 0.0515(16) 0.0384(16) 0.0416(16) -0.0024(13) 0.0231(14) -0.0073(13)
O1S 0.032(4) 0.054(5) 0.067(5) -0.005(4) 0.026(4) 0.005(3)
S2S 0.074(2) 0.059(2) 0.056(2) 0.0031(16) 0.0304(18) 0.0008(17)
O2S 0.081(6) 0.095(7) 0.020(4) 0.020(4) 0.000(4) -0.016(5)
O3S 0.033(5) 0.021(5) 0.039(5) 0.000 0.022(5) 0.000
C1S 0.109(7) 0.048(6) 0.059(6) -0.012(4) 0.032(6) -0.021(5)
C2S 0.109(7) 0.048(6) 0.059(6) -0.012(4) 0.032(6) -0.021(5)
C4S 0.060(7) 0.067(8) 0.067(8) 0.015(7) 0.042(7) 0.006(6)
C3S 0.067(8) 0.060(9) 0.057(8) -0.005(7) 0.011(7) -0.017(7)

loop_
_atom_type_symbol
_atom_type_description
_atom_type_scat_dispersion_real
_atom_type_scat_dispersion_imag
_atom_type_scat_source
C C 0.0033 0.0016 'International Tables Vol C Tables 4.2.6.8 and 6.1.1.4'
H H 0.0000 0.0000 'International Tables Vol C Tables 4.2.6.8 and 6.1.1.4'
N N 0.0061 0.0033 'International Tables Vol C Tables 4.2.6.8 and 6.1.1.4'
O O 0.0106 0.0060 'International Tables Vol C Tables 4.2.6.8 and 6.1.1.4'
S S 0.1246 0.1234 'International Tables Vol C Tables 4.2.6.8 and 6.1.1.4'

loop_
_geom_angle_atom_site_label_1
_geom_angle_atom_site_label_2
_geom_angle_atom_site_label_3
_geom_angle
_geom_angle_site_symmetry_1
_geom_angle_site_symmetry_3
_geom_angle_publ_flag
O1A S1A O2A 119.6(3) . . ?
O1A S1A N1A 106.9(3) . . ?
O1A S1A C6A 107.4(3) . . ?
O2A S1A N1A 106.2(3) . . ?
O2A S1A C6A 107.8(3) . . ?
N1A S1A C6A 108.5(4) . . ?
C2A N1A S1A 116.6(5) . . ?
C5A N1A S1A 119.0(5) . . ?
C5A N1A C2A 110.7(6) . . ?
C9A N12A H12A 116.3 . . ?
C13A N12A H12A 116.3 . . ?
C13A N12A C9A 127.4(7) . . ?
N1A C2A H2A 109.8 . . ?
N1A C2A C3A 103.8(6) . . ?
N1A C2A C15A 109.4(6) . . ?
C3A C2A H2A 109.8 . . ?
C3A C2A C15A 114.0(7) . . ?
C15A C2A H2A 109.8 . . ?
C2A C3A H3AA 111.1 . . ?
C2A C3A H3AB 111.1 . . ?
H3AA C3A H3AB 109.0 . . ?
C4A C3A C2A 103.4(7) . . ?
C4A C3A H3AA 111.1 . . ?
C4A C3A H3AB 111.1 . . ?
C3A C4A H4AA 110.7 . . ?
C3A C4A H4AB 110.7 . . ?
C3A C4A C5A 105.0(7) . . ?
H4AA C4A H4AB 108.8 . . ?
C5A C4A H4AA 110.7 . . ?
C5A C4A H4AB 110.7 . . ?
N1A C5A C4A 102.7(6) . . ?
N1A C5A H5AA 111.2 . . ?
N1A C5A H5AB 111.2 . . ?
C4A C5A H5AA 111.2 . . ?
C4A C5A H5AB 111.2 . . ?
H5AA C5A H5AB 109.1 . . ?
C7A C6A S1A 120.1(6) . . ?
C7A C6A C11A 121.3(7) . . ?
C11A C6A S1A 118.6(6) . . ?
C6A C7A H7A 120.0 . . ?
C6A C7A C8A 120.1(7) . . ?
C8A C7A H7A 120.0 . . ?
C7A C8A H8A 120.1 . . ?
C9A C8A C7A 119.9(8) . . ?
C9A C8A H8A 120.1 . . ?
C8A C9A N12A 122.7(7) . . ?
C8A C9A C10A 120.3(7) . . ?
C10A C9A N12A 117.0(7) . . ?
C9A C10A H10A 119.4 . . ?
C9A C10A C11A 121.2(7) . . ?
C11A C10A H10A 119.4 . . ?
C6A C11A C10A 117.2(7) . . ?
C6A C11A H11A 121.4 . . ?
C10A C11A H11A 121.4 . . ?
O3A C13A N12A 123.0(7) . . ?
O3A C13A C14A 122.2(8) . . ?
N12A C13A C14A 114.8(8) . . ?
C13A C14A H14A 109.5 . . ?
C13A C14A H14B 109.5 . . ?
C13A C14A H14C 109.5 . . ?
H14A C14A H14B 109.5 . . ?
H14A C14A H14C 109.5 . . ?
H14B C14A H14C 109.5 . . ?
C2A C15A H15A 109.1 . . ?
C2A C15A H15B 109.1 . . ?
H15A C15A H15B 107.8 . . ?
C16A C15A C2A 112.6(7) . . ?
C16A C15A H15A 109.1 . . ?
C16A C15A H15B 109.1 . . ?
O4A C16A C15A 120.9(7) . . ?
O4A C16A C17A 119.5(8) . . ?
C15A C16A C17A 119.5(7) . . ?
C18A C17A C16A 121.1(8) . . ?
C22A C17A C16A 119.0(8) . . ?
C22A C17A C18A 119.9(7) . . ?
C17A C18A H18A 120.1 . . ?
C17A C18A C19A 119.7(8) . . ?
C19A C18A H18A 120.1 . . ?
C18A C19A H19A 120.6 . . ?
C20A C19A C18A 118.8(8) . . ?
C20A C19A H19A 120.6 . . ?
C19A C20A H20A 118.9 . . ?
C19A C20A C21A 122.2(8) . . ?
C21A C20A H20A 118.9 . . ?
C20A C21A H21A 121.1 . . ?
C20A C21A C22A 117.8(8) . . ?
C22A C21A H21A 121.1 . . ?
C17A C22A C21A 121.6(8) . . ?
C17A C22A H22A 119.2 . . ?
C21A C22A H22A 119.2 . . ?
O1D S1D N1D 106.6(3) . . ?
O1D S1D C6D 107.6(3) . . ?
O2D S1D O1D 119.8(4) . . ?
O2D S1D N1D 106.0(3) . . ?
O2D S1D C6D 108.1(3) . . ?
N1D S1D C6D 108.2(3) . . ?
C2D N1D S1D 118.2(5) . . ?
C5D N1D S1D 118.0(5) . . ?
C5D N1D C2D 110.0(6) . . ?
C9D N12D H12D 116.9 . . ?
C13D N12D H12D 116.9 . . ?
C13D N12D C9D 126.3(7) . . ?
N1D C2D H2D 110.6 . . ?
N1D C2D C3D 101.7(7) . . ?
N1D C2D C15D 110.0(6) . . ?
C3D C2D H2D 110.6 . . ?
C15D C2D H2D 110.6 . . ?
C15D C2D C3D 113.1(7) . . ?
C2D C3D H3DA 110.2 . . ?
C2D C3D H3DB 110.2 . . ?
H3DA C3D H3DB 108.5 . . ?
C4D C3D C2D 107.6(8) . . ?
C4D C3D H3DA 110.2 . . ?
C4D C3D H3DB 110.2 . . ?
C3D C4D H4DA 110.4 . . ?
C3D C4D H4DB 110.4 . . ?
C3D C4D C5D 106.5(9) . . ?
H4DA C4D H4DB 108.6 . . ?
C5D C4D H4DA 110.4 . . ?
C5D C4D H4DB 110.4 . . ?
N1D C5D H5DA 110.5 . . ?
N1D C5D H5DB 110.5 . . ?
C4D C5D N1D 105.9(7) . . ?
C4D C5D H5DA 110.5 . . ?
C4D C5D H5DB 110.5 . . ?
H5DA C5D H5DB 108.7 . . ?
C7D C6D S1D 119.7(6) . . ?
C11D C6D S1D 120.0(6) . . ?
C11D C6D C7D 120.4(7) . . ?
C6D C7D H7D 119.7 . . ?
C6D C7D C8D 120.6(7) . . ?
C8D C7D H7D 119.7 . . ?
C7D C8D H8D 121.0 . . ?
C7D C8D C9D 118.1(8) . . ?
C9D C8D H8D 121.0 . . ?
C8D C9D N12D 115.1(7) . . ?
C10D C9D N12D 123.7(7) . . ?
C10D C9D C8D 121.1(7) . . ?
C9D C10D H10D 120.6 . . ?
C9D C10D C11D 118.7(8) . . ?
C11D C10D H10D 120.6 . . ?
C6D C11D C10D 121.1(8) . . ?
C6D C11D H11D 119.4 . . ?
C10D C11D H11D 119.4 . . ?
O3D C13D N12D 125.7(8) . . ?
O3D C13D C14D 120.2(8) . . ?
N12D C13D C14D 114.1(8) . . ?
C13D C14D H14D 109.5 . . ?
C13D C14D H14E 109.5 . . ?
C13D C14D H14F 109.5 . . ?
H14D C14D H14E 109.5 . . ?
H14D C14D H14F 109.5 . . ?
H14E C14D H14F 109.5 . . ?
C2D C15D H15C 108.7 . . ?
C2D C15D H15D 108.7 . . ?
C2D C15D C16D 114.0(7) . . ?
H15C C15D H15D 107.6 . . ?
C16D C15D H15C 108.7 . . ?
C16D C15D H15D 108.7 . . ?
O4D C16D C15D 121.2(7) . . ?
O4D C16D C17D 120.6(8) . . ?
C17D C16D C15D 118.1(7) . . ?
C18D C17D C16D 124.0(8) . . ?
C22D C17D C16D 118.4(8) . . ?
C22D C17D C18D 117.6(7) . . ?
C17D C18D H18D 119.2 . . ?
C19D C18D C17D 121.6(8) . . ?
C19D C18D H18D 119.2 . . ?
C18D C19D H19D 119.7 . . ?
C18D C19D C20D 120.5(8) . . ?
C20D C19D H19D 119.7 . . ?
C19D C20D H20D 120.3 . . ?
C19D C20D C21D 119.4(8) . . ?
C21D C20D H20D 120.3 . . ?
C20D C21D H21D 119.3 . . ?
C20D C21D C22D 121.3(8) . . ?
C22D C21D H21D 119.3 . . ?
C17D C22D H22D 120.2 . . ?
C21D C22D C17D 119.6(8) . . ?
C21D C22D H22D 120.2 . . ?
O1B S1B O2B 119.7(3) . . ?
O1B S1B N1B 107.0(3) . . ?
O1B S1B C6B 106.5(3) . . ?
O2B S1B N1B 107.1(3) . . ?
O2B S1B C6B 106.8(3) . . ?
N1B S1B C6B 109.4(3) . . ?
C2B N1B S1B 119.0(5) . . ?
C5B N1B S1B 120.9(5) . . ?
C5B N1B C2B 109.6(6) . . ?
C9B N12B H12B 116.2 . . ?
C13B N12B H12B 116.2 . . ?
C13B N12B C9B 127.6(7) . . ?
N1B C2B H2B 109.4 . . ?
N1B C2B C3B 103.9(6) . . ?
N1B C2B C15B 110.5(6) . . ?
C3B C2B H2B 109.4 . . ?
C15B C2B H2B 109.4 . . ?
C15B C2B C3B 114.0(6) . . ?
C2B C3B H3BA 110.7 . . ?
C2B C3B H3BB 110.7 . . ?
H3BA C3B H3BB 108.8 . . ?
C4B C3B C2B 105.0(6) . . ?
C4B C3B H3BA 110.7 . . ?
C4B C3B H3BB 110.7 . . ?
C3B C4B H4BA 111.3 . . ?
C3B C4B H4BB 111.3 . . ?
H4BA C4B H4BB 109.2 . . ?
C5B C4B C3B 102.2(6) . . ?
C5B C4B H4BA 111.3 . . ?
C5B C4B H4BB 111.3 . . ?
N1B C5B C4B 104.1(6) . . ?
N1B C5B H5BA 110.9 . . ?
N1B C5B H5BB 110.9 . . ?
C4B C5B H5BA 110.9 . . ?
C4B C5B H5BB 110.9 . . ?
H5BA C5B H5BB 108.9 . . ?
C7B C6B S1B 119.4(5) . . ?
C11B C6B S1B 120.9(6) . . ?
C11B C6B C7B 119.7(6) . . ?
C6B C7B H7B 119.9 . . ?
C8B C7B C6B 120.1(7) . . ?
C8B C7B H7B 119.9 . . ?
C7B C8B H8B 120.0 . . ?
C9B C8B C7B 120.0(7) . . ?
C9B C8B H8B 120.0 . . ?
N12B C9B C10B 117.2(6) . . ?
C8B C9B N12B 123.4(7) . . ?
C8B C9B C10B 119.4(7) . . ?
C9B C10B H10B 119.8 . . ?
C11B C10B C9B 120.4(7) . . ?
C11B C10B H10B 119.8 . . ?
C6B C11B H11B 119.8 . . ?
C10B C11B C6B 120.3(7) . . ?
C10B C11B H11B 119.8 . . ?
O3B C13B N12B 123.3(7) . . ?
O3B C13B C14B 121.0(7) . . ?
N12B C13B C14B 115.7(7) . . ?
C13B C14B H14G 109.5 . . ?
C13B C14B H14H 109.5 . . ?
C13B C14B H14I 109.5 . . ?
H14G C14B H14H 109.5 . . ?
H14G C14B H14I 109.5 . . ?
H14H C14B H14I 109.5 . . ?
C2B C15B H15E 108.9 . . ?
C2B C15B H15F 108.9 . . ?
H15E C15B H15F 107.7 . . ?
C16B C15B C2B 113.6(6) . . ?
C16B C15B H15E 108.9 . . ?
C16B C15B H15F 108.9 . . ?
O4B C16B C15B 122.0(7) . . ?
O4B C16B C17B 120.7(7) . . ?
C15B C16B C17B 117.3(6) . . ?
C18B C17B C16B 123.5(7) . . ?
C22B C17B C16B 117.2(7) . . ?
C22B C17B C18B 119.3(7) . . ?
C17B C18B H18B 120.2 . . ?
C19B C18B C17B 119.6(8) . . ?
C19B C18B H18B 120.2 . . ?
C18B C19B H19B 119.3 . . ?
C20B C19B C18B 121.3(8) . . ?
C20B C19B H19B 119.3 . . ?
C19B C20B H20B 120.3 . . ?
C21B C20B C19B 119.5(8) . . ?
C21B C20B H20B 120.3 . . ?
C20B C21B H21B 119.5 . . ?
C20B C21B C22B 120.9(8) . . ?
C22B C21B H21B 119.5 . . ?
C17B C22B C21B 119.4(7) . . ?
C17B C22B H22B 120.3 . . ?
C21B C22B H22B 120.3 . . ?
O1C S1C N1C 107.0(3) . . ?
O1C S1C C6C 107.1(3) . . ?
O2C S1C O1C 120.2(3) . . ?
O2C S1C N1C 106.5(3) . . ?
O2C S1C C6C 107.3(3) . . ?
N1C S1C C6C 108.4(3) . . ?
C2C N1C S1C 118.8(5) . . ?
C2C N1C C5C 110.9(6) . . ?
C5C N1C S1C 120.3(5) . . ?
C9C N12C H12C 115.7 . . ?
C13C N12C H12C 115.7 . . ?
C13C N12C C9C 128.6(7) . . ?
N1C C2C H2C 110.0 . . ?
N1C C2C C3C 103.9(6) . . ?
N1C C2C C15C 110.2(6) . . ?
C3C C2C H2C 110.0 . . ?
C15C C2C H2C 110.0 . . ?
C15C C2C C3C 112.4(6) . . ?
C2C C3C H3CA 110.9 . . ?
C2C C3C H3CB 110.9 . . ?
H3CA C3C H3CB 108.9 . . ?
C4C C3C C2C 104.3(6) . . ?
C4C C3C H3CA 110.9 . . ?
C4C C3C H3CB 110.9 . . ?
C3C C4C H4CA 111.0 . . ?
C3C C4C H4CB 111.0 . . ?
H4CA C4C H4CB 109.0 . . ?
C5C C4C C3C 103.8(6) . . ?
C5C C4C H4CA 111.0 . . ?
C5C C4C H4CB 111.0 . . ?
N1C C5C C4C 103.1(6) . . ?
N1C C5C H5CA 111.1 . . ?
N1C C5C H5CB 111.1 . . ?
C4C C5C H5CA 111.1 . . ?
C4C C5C H5CB 111.1 . . ?
H5CA C5C H5CB 109.1 . . ?
C7C C6C S1C 118.7(6) . . ?
C11C C6C S1C 121.5(6) . . ?
C11C C6C C7C 119.9(7) . . ?
C6C C7C H7C 119.7 . . ?
C8C C7C C6C 120.6(7) . . ?
C8C C7C H7C 119.7 . . ?
C7C C8C H8C 120.3 . . ?
C7C C8C C9C 119.4(7) . . ?
C9C C8C H8C 120.3 . . ?
C8C C9C N12C 122.3(7) . . ?
C8C C9C C10C 119.4(7) . . ?
C10C C9C N12C 118.3(7) . . ?
C9C C10C H10C 120.0 . . ?
C11C C10C C9C 120.0(7) . . ?
C11C C10C H10C 120.0 . . ?
C6C C11C C10C 120.6(7) . . ?
C6C C11C H11C 119.7 . . ?
C10C C11C H11C 119.7 . . ?
O3C C13C N12C 124.4(7) . . ?
O3C C13C C14C 122.0(7) . . ?
N12C C13C C14C 113.5(7) . . ?
C13C C14C H14J 109.5 . . ?
C13C C14C H14K 109.5 . . ?
C13C C14C H14L 109.5 . . ?
H14J C14C H14K 109.5 . . ?
H14J C14C H14L 109.5 . . ?
H14K C14C H14L 109.5 . . ?
C2C C15C H15G 108.7 . . ?
C2C C15C H15H 108.7 . . ?
H15G C15C H15H 107.6 . . ?
C16C C15C C2C 114.1(6) . . ?
C16C C15C H15G 108.7 . . ?
C16C C15C H15H 108.7 . . ?
O4C C16C C15C 119.8(7) . . ?
O4C C16C C17C 120.8(7) . . ?
C17C C16C C15C 119.4(6) . . ?
C18C C17C C16C 121.7(7) . . ?
C22C C17C C16C 118.4(7) . . ?
C22C C17C C18C 119.8(7) . . ?
C17C C18C H18C 119.8 . . ?
C19C C18C C17C 120.3(8) . . ?
C19C C18C H18C 119.8 . . ?
C18C C19C H19C 119.9 . . ?
C18C C19C C20C 120.2(7) . . ?
C20C C19C H19C 119.9 . . ?
C19C C20C H20C 120.2 . . ?
C21C C20C C19C 119.5(7) . . ?
C21C C20C H20C 120.2 . . ?
C20C C21C H21C 120.0 . . ?
C20C C21C C22C 120.1(7) . . ?
C22C C21C H21C 120.0 . . ?
C17C C22C C21C 120.0(7) . . ?
C17C C22C H22C 120.0 . . ?
C21C C22C H22C 120.0 . . ?
O1S S1S C1S 106.7(5) . . ?
O1S S1S C2S 104.5(5) . . ?
C2S S1S C1S 97.2(6) . . ?
O2S S2S C4S 110.2(5) . . ?
O2S S2S C3S 105.6(5) . . ?
C4S S2S C3S 95.9(6) . . ?
H3SD O3S H3SE 104.6 . . ?
S1S C1S H1SA 109.5 . . ?
S1S C1S H1SB 109.5 . . ?
S1S C1S H1SC 109.5 . . ?
H1SA C1S H1SB 109.5 . . ?
H1SA C1S H1SC 109.5 . . ?
H1SB C1S H1SC 109.5 . . ?
S1S C2S H2SA 109.5 . . ?
S1S C2S H2SB 109.5 . . ?
S1S C2S H2SC 109.5 . . ?
H2SA C2S H2SB 109.5 . . ?
H2SA C2S H2SC 109.5 . . ?
H2SB C2S H2SC 109.5 . . ?
S2S C4S H4SA 109.5 . . ?
S2S C4S H4SB 109.5 . . ?
S2S C4S H4SC 109.5 . . ?
H4SA C4S H4SB 109.5 . . ?
H4SA C4S H4SC 109.5 . . ?
H4SB C4S H4SC 109.5 . . ?
S2S C3S H3SA 109.5 . . ?
S2S C3S H3SB 109.5 . . ?
S2S C3S H3SC 109.5 . . ?
H3SA C3S H3SB 109.5 . . ?
H3SA C3S H3SC 109.5 . . ?
H3SB C3S H3SC 109.5 . . ?

loop_
_geom_bond_atom_site_label_1
_geom_bond_atom_site_label_2
_geom_bond_distance
_geom_bond_site_symmetry_2
_geom_bond_publ_flag
S1A O1A 1.444(6) . ?
S1A O2A 1.446(6) . ?
S1A N1A 1.616(7) . ?
S1A C6A 1.773(7) . ?
O3A C13A 1.222(10) . ?
O4A C16A 1.231(9) . ?
N1A C2A 1.502(9) . ?
N1A C5A 1.494(10) . ?
N12A H12A 0.8800 . ?
N12A C9A 1.399(9) . ?
N12A C13A 1.389(10) . ?
C2A H2A 1.0000 . ?
C2A C3A 1.528(11) . ?
C2A C15A 1.528(10) . ?
C3A H3AA 0.9900 . ?
C3A H3AB 0.9900 . ?
C3A C4A 1.508(11) . ?
C4A H4AA 0.9900 . ?
C4A H4AB 0.9900 . ?
C4A C5A 1.538(11) . ?
C5A H5AA 0.9900 . ?
C5A H5AB 0.9900 . ?
C6A C7A 1.386(10) . ?
C6A C11A 1.407(10) . ?
C7A H7A 0.9500 . ?
C7A C8A 1.391(10) . ?
C8A H8A 0.9500 . ?
C8A C9A 1.381(10) . ?
C9A C10A 1.386(11) . ?
C10A H10A 0.9500 . ?
C10A C11A 1.410(10) . ?
C11A H11A 0.9500 . ?
C13A C14A 1.503(10) . ?
C14A H14A 0.9800 . ?
C14A H14B 0.9800 . ?
C14A H14C 0.9800 . ?
C15A H15A 0.9900 . ?
C15A H15B 0.9900 . ?
C15A C16A 1.490(11) . ?
C16A C17A 1.493(10) . ?
C17A C18A 1.401(11) . ?
C17A C22A 1.356(12) . ?
C18A H18A 0.9500 . ?
C18A C19A 1.403(10) . ?
C19A H19A 0.9500 . ?
C19A C20A 1.371(12) . ?
C20A H20A 0.9500 . ?
C20A C21A 1.388(11) . ?
C21A H21A 0.9500 . ?
C21A C22A 1.401(11) . ?
C22A H22A 0.9500 . ?
S1D O1D 1.455(6) . ?
S1D O2D 1.424(6) . ?
S1D N1D 1.629(6) . ?
S1D C6D 1.763(7) . ?
O3D C13D 1.247(10) . ?
O4D C16D 1.215(9) . ?
N1D C2D 1.485(10) . ?
N1D C5D 1.484(10) . ?
N12D H12D 0.8800 . ?
N12D C9D 1.420(9) . ?
N12D C13D 1.343(10) . ?
C2D H2D 1.0000 . ?
C2D C3D 1.564(11) . ?
C2D C15D 1.503(10) . ?
C3D H3DA 0.9900 . ?
C3D H3DB 0.9900 . ?
C3D C4D 1.443(13) . ?
C4D H4DA 0.9900 . ?
C4D H4DB 0.9900 . ?
C4D C5D 1.443(13) . ?
C5D H5DA 0.9900 . ?
C5D H5DB 0.9900 . ?
C6D C7D 1.379(11) . ?
C6D C11D 1.361(10) . ?
C7D H7D 0.9500 . ?
C7D C8D 1.391(10) . ?
C8D H8D 0.9500 . ?
C8D C9D 1.413(10) . ?
C9D C10D 1.377(11) . ?
C10D H10D 0.9500 . ?
C10D C11D 1.394(10) . ?
C11D H11D 0.9500 . ?
C13D C14D 1.524(11) . ?
C14D H14D 0.9800 . ?
C14D H14E 0.9800 . ?
C14D H14F 0.9800 . ?
C15D H15C 0.9900 . ?
C15D H15D 0.9900 . ?
C15D C16D 1.510(11) . ?
C16D C17D 1.502(11) . ?
C17D C18D 1.413(11) . ?
C17D C22D 1.394(11) . ?
C18D H18D 0.9500 . ?
C18D C19D 1.356(10) . ?
C19D H19D 0.9500 . ?
C19D C20D 1.370(12) . ?
C20D H20D 0.9500 . ?
C20D C21D 1.376(11) . ?
C21D H21D 0.9500 . ?
C21D C22D 1.388(11) . ?
C22D H22D 0.9500 . ?
S1B O1B 1.431(5) . ?
S1B O2B 1.437(5) . ?
S1B N1B 1.611(6) . ?
S1B C6B 1.765(7) . ?
O3B C13B 1.245(9) . ?
O4B C16B 1.210(8) . ?
N1B C2B 1.503(9) . ?
N1B C5B 1.491(9) . ?
N12B H12B 0.8800 . ?
N12B C9B 1.401(9) . ?
N12B C13B 1.357(9) . ?
C2B H2B 1.0000 . ?
C2B C3B 1.539(10) . ?
C2B C15B 1.513(9) . ?
C3B H3BA 0.9900 . ?
C3B H3BB 0.9900 . ?
C3B C4B 1.536(10) . ?
C4B H4BA 0.9900 . ?
C4B H4BB 0.9900 . ?
C4B C5B 1.516(11) . ?
C5B H5BA 0.9900 . ?
C5B H5BB 0.9900 . ?
C6B C7B 1.399(10) . ?
C6B C11B 1.379(10) . ?
C7B H7B 0.9500 . ?
C7B C8B 1.397(9) . ?
C8B H8B 0.9500 . ?
C8B C9B 1.379(10) . ?
C9B C10B 1.407(10) . ?
C10B H10B 0.9500 . ?
C10B C11B 1.379(9) . ?
C11B H11B 0.9500 . ?
C13B C14B 1.506(10) . ?
C14B H14G 0.9800 . ?
C14B H14H 0.9800 . ?
C14B H14I 0.9800 . ?
C15B H15E 0.9900 . ?
C15B H15F 0.9900 . ?
C15B C16B 1.502(10) . ?
C16B C17B 1.507(10) . ?
C17B C18B 1.402(10) . ?
C17B C22B 1.402(11) . ?
C18B H18B 0.9500 . ?
C18B C19B 1.389(10) . ?
C19B H19B 0.9500 . ?
C19B C20B 1.377(11) . ?
C20B H20B 0.9500 . ?
C20B C21B 1.376(11) . ?
C21B H21B 0.9500 . ?
C21B C22B 1.402(10) . ?
C22B H22B 0.9500 . ?
S1C O1C 1.436(5) . ?
S1C O2C 1.435(5) . ?
S1C N1C 1.621(6) . ?
S1C C6C 1.770(7) . ?
O3C C13C 1.213(9) . ?
O4C C16C 1.225(8) . ?
N1C C2C 1.478(9) . ?
N1C C5C 1.501(9) . ?
N12C H12C 0.8800 . ?
N12C C9C 1.406(9) . ?
N12C C13C 1.364(9) . ?
C2C H2C 1.0000 . ?
C2C C3C 1.557(10) . ?
C2C C15C 1.527(10) . ?
C3C H3CA 0.9900 . ?
C3C H3CB 0.9900 . ?
C3C C4C 1.529(10) . ?
C4C H4CA 0.9900 . ?
C4C H4CB 0.9900 . ?
C4C C5C 1.507(11) . ?
C5C H5CA 0.9900 . ?
C5C H5CB 0.9900 . ?
C6C C7C 1.401(11) . ?
C6C C11C 1.368(10) . ?
C7C H7C 0.9500 . ?
C7C C8C 1.390(10) . ?
C8C H8C 0.9500 . ?
C8C C9C 1.403(10) . ?
C9C C10C 1.404(10) . ?
C10C H10C 0.9500 . ?
C10C C11C 1.391(10) . ?
C11C H11C 0.9500 . ?
C13C C14C 1.522(10) . ?
C14C H14J 0.9800 . ?
C14C H14K 0.9800 . ?
C14C H14L 0.9800 . ?
C15C H15G 0.9900 . ?
C15C H15H 0.9900 . ?
C15C C16C 1.527(10) . ?
C16C C17C 1.488(10) . ?
C17C C18C 1.391(10) . ?
C17C C22C 1.379(10) . ?
C18C H18C 0.9500 . ?
C18C C19C 1.390(10) . ?
C19C H19C 0.9500 . ?
C19C C20C 1.392(11) . ?
C20C H20C 0.9500 . ?
C20C C21C 1.388(10) . ?
C21C H21C 0.9500 . ?
C21C C22C 1.408(10) . ?
C22C H22C 0.9500 . ?
S1S O1S 1.476(7) . ?
S1S C1S 1.812(11) . ?
S1S C2S 1.744(11) . ?
S2S O2S 1.535(7) . ?
S2S C4S 1.795(9) . ?
S2S C3S 1.842(11) . ?
O3S H3SD 0.8708 . ?
O3S H3SE 0.8700 . ?
C1S H1SA 0.9800 . ?
C1S H1SB 0.9800 . ?
C1S H1SC 0.9800 . ?
C2S H2SA 0.9800 . ?
C2S H2SB 0.9800 . ?
C2S H2SC 0.9800 . ?
C4S H4SA 0.9800 . ?
C4S H4SB 0.9800 . ?
C4S H4SC 0.9800 . ?
C3S H3SA 0.9800 . ?
C3S H3SB 0.9800 . ?
C3S H3SC 0.9800 . ?

loop_
_geom_torsion_atom_site_label_1
_geom_torsion_atom_site_label_2
_geom_torsion_atom_site_label_3
_geom_torsion_atom_site_label_4
_geom_torsion
_geom_torsion_site_symmetry_1
_geom_torsion_site_symmetry_2
_geom_torsion_site_symmetry_3
_geom_torsion_site_symmetry_4
_geom_torsion_publ_flag
S1A N1A C2A C3A -127.7(6) . . . . ?
S1A N1A C2A C15A 110.3(6) . . . . ?
S1A N1A C5A C4A 149.9(5) . . . . ?
S1A C6A C7A C8A -178.7(6) . . . . ?
S1A C6A C11A C10A 178.9(6) . . . . ?
O1A S1A N1A C2A -47.6(6) . . . . ?
O1A S1A N1A C5A 175.7(5) . . . . ?
O1A S1A C6A C7A -158.0(6) . . . . ?
O1A S1A C6A C11A 21.5(8) . . . . ?
O2A S1A N1A C2A -176.3(5) . . . . ?
O2A S1A N1A C5A 47.0(6) . . . . ?
O2A S1A C6A C7A -27.9(8) . . . . ?
O2A S1A C6A C11A 151.6(6) . . . . ?
O4A C16A C17A C18A -170.6(8) . . . . ?
O4A C16A C17A C22A 9.7(13) . . . . ?
N1A S1A C6A C7A 86.8(7) . . . . ?
N1A S1A C6A C11A -93.7(7) . . . . ?
N1A C2A C3A C4A -31.1(8) . . . . ?
N1A C2A C15A C16A -158.8(7) . . . . ?
N12A C9A C10A C11A -178.7(7) . . . . ?
C2A N1A C5A C4A 10.9(8) . . . . ?
C2A C3A C4A C5A 38.7(8) . . . . ?
C2A C15A C16A O4A 0.4(12) . . . . ?
C2A C15A C16A C17A 177.5(7) . . . . ?
C3A C2A C15A C16A 85.5(9) . . . . ?
C3A C4A C5A N1A -30.5(8) . . . . ?
C5A N1A C2A C3A 12.4(8) . . . . ?
C5A N1A C2A C15A -109.6(7) . . . . ?
C6A S1A N1A C2A 68.0(6) . . . . ?
C6A S1A N1A C5A -68.8(6) . . . . ?
C6A C7A C8A C9A -0.6(12) . . . . ?
C7A C6A C11A C10A -1.7(12) . . . . ?
C7A C8A C9A N12A 178.8(7) . . . . ?
C7A C8A C9A C10A -0.9(12) . . . . ?
C8A C9A C10A C11A 1.1(12) . . . . ?
C9A N12A C13A O3A -2.8(13) . . . . ?
C9A N12A C13A C14A -179.9(7) . . . . ?
C9A C10A C11A C6A 0.2(12) . . . . ?
C11A C6A C7A C8A 1.9(12) . . . . ?
C13A N12A C9A C8A -17.4(12) . . . . ?
C13A N12A C9A C10A 162.4(8) . . . . ?
C15A C2A C3A C4A 87.9(8) . . . . ?
C15A C16A C17A C18A 12.2(12) . . . . ?
C15A C16A C17A C22A -167.4(8) . . . . ?
C16A C17A C18A C19A 177.7(8) . . . . ?
C16A C17A C22A C21A -179.1(8) . . . . ?
C17A C18A C19A C20A 3.3(12) . . . . ?
C18A C17A C22A C21A 1.2(13) . . . . ?
C18A C19A C20A C21A -2.6(12) . . . . ?
C19A C20A C21A C22A 1.1(13) . . . . ?
C20A C21A C22A C17A -0.4(13) . . . . ?
C22A C17A C18A C19A -2.7(12) . . . . ?
S1D N1D C2D C3D 138.3(6) . . . . ?
S1D N1D C2D C15D -101.5(6) . . . . ?
S1D N1D C5D C4D -121.4(8) . . . . ?
S1D C6D C7D C8D 176.6(6) . . . . ?
S1D C6D C11D C10D -177.2(6) . . . . ?
O1D S1D N1D C2D 178.9(5) . . . . ?
O1D S1D N1D C5D -44.7(6) . . . . ?
O1D S1D C6D C7D 29.9(7) . . . . ?
O1D S1D C6D C11D -151.7(6) . . . . ?
O2D S1D N1D C2D 50.2(6) . . . . ?
O2D S1D N1D C5D -173.4(6) . . . . ?
O2D S1D C6D C7D 160.7(6) . . . . ?
O2D S1D C6D C11D -20.9(7) . . . . ?
O4D C16D C17D C18D 176.3(8) . . . . ?
O4D C16D C17D C22D -4.3(12) . . . . ?
N1D S1D C6D C7D -84.9(7) . . . . ?
N1D S1D C6D C11D 93.5(6) . . . . ?
N1D C2D C3D C4D -16.3(10) . . . . ?
N1D C2D C15D C16D -179.8(6) . . . . ?
N12D C9D C10D C11D 176.3(7) . . . . ?
C2D N1D C5D C4D 18.3(10) . . . . ?
C2D C3D C4D C5D 28.3(12) . . . . ?
C2D C15D C16D O4D -5.3(11) . . . . ?
C2D C15D C16D C17D 172.9(7) . . . . ?
C3D C2D C15D C16D -66.9(9) . . . . ?
C3D C4D C5D N1D -28.6(11) . . . . ?
C5D N1D C2D C3D -1.3(8) . . . . ?
C5D N1D C2D C15D 118.8(7) . . . . ?
C6D S1D N1D C2D -65.6(6) . . . . ?
C6D S1D N1D C5D 70.8(6) . . . . ?
C6D C7D C8D C9D 1.4(11) . . . . ?
C7D C6D C11D C10D 1.2(11) . . . . ?
C7D C8D C9D N12D -177.1(7) . . . . ?
C7D C8D C9D C10D -0.4(11) . . . . ?
C8D C9D C10D C11D -0.1(11) . . . . ?
C9D N12D C13D O3D 4.3(13) . . . . ?
C9D N12D C13D C14D -178.3(7) . . . . ?
C9D C10D C11D C6D -0.2(11) . . . . ?
C11D C6D C7D C8D -1.7(11) . . . . ?
C13D N12D C9D C8D -171.9(7) . . . . ?
C13D N12D C9D C10D 11.5(12) . . . . ?
C15D C2D C3D C4D -134.2(9) . . . . ?
C15D C16D C17D C18D -1.9(11) . . . . ?
C15D C16D C17D C22D 177.5(7) . . . . ?
C16D C17D C18D C19D 179.7(8) . . . . ?
C16D C17D C22D C21D -179.9(7) . . . . ?
C17D C18D C19D C20D -0.5(14) . . . . ?
C18D C17D C22D C21D -0.4(12) . . . . ?
C18D C19D C20D C21D 0.9(13) . . . . ?
C19D C20D C21D C22D -1.1(13) . . . . ?
C20D C21D C22D C17D 0.8(12) . . . . ?
C22D C17D C18D C19D 0.3(12) . . . . ?
S1B N1B C2B C3B 144.9(5) . . . . ?
S1B N1B C2B C15B -92.4(6) . . . . ?
S1B N1B C5B C4B -120.8(6) . . . . ?
S1B C6B C7B C8B -179.6(6) . . . . ?
S1B C6B C11B C10B -179.1(6) . . . . ?
O1B S1B N1B C2B 43.3(6) . . . . ?
O1B S1B N1B C5B -175.4(5) . . . . ?
O1B S1B C6B C7B 158.3(6) . . . . ?
O1B S1B C6B C11B -21.5(7) . . . . ?
O2B S1B N1B C2B 172.9(5) . . . . ?
O2B S1B N1B C5B -45.9(6) . . . . ?
O2B S1B C6B C7B 29.3(7) . . . . ?
O2B S1B C6B C11B -150.5(6) . . . . ?
O4B C16B C17B C18B 170.9(8) . . . . ?
O4B C16B C17B C22B -8.7(11) . . . . ?
N1B S1B C6B C7B -86.4(6) . . . . ?
N1B S1B C6B C11B 93.9(7) . . . . ?
N1B C2B C3B C4B -22.9(7) . . . . ?
N1B C2B C15B C16B 171.2(6) . . . . ?
N12B C9B C10B C11B -179.4(7) . . . . ?
C2B N1B C5B C4B 23.7(7) . . . . ?
C2B C3B C4B C5B 37.2(7) . . . . ?
C2B C15B C16B O4B -5.9(11) . . . . ?
C2B C15B C16B C17B 174.7(6) . . . . ?
C3B C2B C15B C16B -72.2(8) . . . . ?
C3B C4B C5B N1B -37.0(7) . . . . ?
C5B N1B C2B C3B -0.4(7) . . . . ?
C5B N1B C2B C15B 122.3(6) . . . . ?
C6B S1B N1B C2B -71.8(6) . . . . ?
C6B S1B N1B C5B 69.5(6) . . . . ?
C6B C7B C8B C9B -2.0(11) . . . . ?
C7B C6B C11B C10B 1.2(11) . . . . ?
C7B C8B C9B N12B -179.4(7) . . . . ?
C7B C8B C9B C10B 2.5(11) . . . . ?
C8B C9B C10B C11B -1.2(11) . . . . ?
C9B N12B C13B O3B 1.6(12) . . . . ?
C9B N12B C13B C14B -177.3(7) . . . . ?
C9B C10B C11B C6B -0.7(12) . . . . ?
C11B C6B C7B C8B 0.1(11) . . . . ?
C13B N12B C9B C8B 20.5(12) . . . . ?
C13B N12B C9B C10B -161.3(7) . . . . ?
C15B C2B C3B C4B -143.2(6) . . . . ?
C15B C16B C17B C18B -9.7(11) . . . . ?
C15B C16B C17B C22B 170.6(7) . . . . ?
C16B C17B C18B C19B -178.0(7) . . . . ?
C16B C17B C22B C21B 178.8(7) . . . . ?
C17B C18B C19B C20B -2.5(12) . . . . ?
C18B C17B C22B C21B -0.8(11) . . . . ?
C18B C19B C20B C21B 2.4(12) . . . . ?
C19B C20B C21B C22B -1.5(12) . . . . ?
C20B C21B C22B C17B 0.8(12) . . . . ?
C22B C17B C18B C19B 1.7(12) . . . . ?
S1C N1C C2C C3C -145.2(5) . . . . ?
S1C N1C C2C C15C 94.2(6) . . . . ?
S1C N1C C5C C4C 122.2(6) . . . . ?
S1C C6C C7C C8C -178.9(6) . . . . ?
S1C C6C C11C C10C 179.6(6) . . . . ?
O1C S1C N1C C2C -45.7(6) . . . . ?
O1C S1C N1C C5C 171.9(5) . . . . ?
O1C S1C C6C C7C -163.6(6) . . . . ?
O1C S1C C6C C11C 16.9(7) . . . . ?
O2C S1C N1C C2C -175.4(5) . . . . ?
O2C S1C N1C C5C 42.2(6) . . . . ?
O2C S1C C6C C7C -33.4(7) . . . . ?
O2C S1C C6C C11C 147.1(6) . . . . ?
O4C C16C C17C C18C -167.8(7) . . . . ?
O4C C16C C17C C22C 9.4(11) . . . . ?
N1C S1C C6C C7C 81.3(7) . . . . ?
N1C S1C C6C C11C -98.2(7) . . . . ?
N1C C2C C3C C4C 21.8(7) . . . . ?
N1C C2C C15C C16C -172.1(6) . . . . ?
N12C C9C C10C C11C -179.0(7) . . . . ?
C2C N1C C5C C4C -22.8(7) . . . . ?
C2C C3C C4C C5C -36.1(7) . . . . ?
C2C C15C C16C O4C 8.4(11) . . . . ?
C2C C15C C16C C17C -170.9(7) . . . . ?
C3C C2C C15C C16C 72.5(9) . . . . ?
C3C C4C C5C N1C 35.8(7) . . . . ?
C5C N1C C2C C3C 0.5(7) . . . . ?
C5C N1C C2C C15C -120.2(6) . . . . ?
C6C S1C N1C C2C 69.5(6) . . . . ?
C6C S1C N1C C5C -72.9(6) . . . . ?
C6C C7C C8C C9C -1.1(12) . . . . ?
C7C C6C C11C C10C 0.1(11) . . . . ?
C7C C8C C9C N12C 179.6(7) . . . . ?
C7C C8C C9C C10C 0.9(12) . . . . ?
C8C C9C C10C C11C -0.3(11) . . . . ?
C9C N12C C13C O3C -0.8(13) . . . . ?
C9C N12C C13C C14C 176.2(7) . . . . ?
C9C C10C C11C C6C -0.3(11) . . . . ?
C11C C6C C7C C8C 0.6(12) . . . . ?
C13C N12C C9C C8C -1.0(12) . . . . ?
C13C N12C C9C C10C 177.7(7) . . . . ?
C15C C2C C3C C4C 141.0(6) . . . . ?
C15C C16C C17C C18C 11.4(11) . . . . ?
C15C C16C C17C C22C -171.4(7) . . . . ?
C16C C17C C18C C19C 177.6(7) . . . . ?
C16C C17C C22C C21C -179.4(7) . . . . ?
C17C C18C C19C C20C 2.0(12) . . . . ?
C18C C17C C22C C21C -2.1(12) . . . . ?
C18C C19C C20C C21C -2.7(12) . . . . ?
C19C C20C C21C C22C 1.0(12) . . . . ?
C20C C21C C22C C17C 1.4(12) . . . . ?
C22C C17C C18C C19C 0.4(12) . . . . ?
